data_2001805
loop_
_publ_author_name
'Toscano, R. A.'
'Ortega, A.'
'Maldonado, E.'
'Gavi\~no, R.'
'Lozoya, X.'
'Tortoriello, J.'

_publ_section_title
;
 Structure of galphimine B
;
_journal_issue 4
_journal_name_full 'Acta Crystallographica Section C'
_journal_page_first 774
_journal_page_last 776
_journal_paper_doi 10.1107/S0108270192006644
_journal_volume 49
_journal_year 1993
_chemical_formula_moiety 'C30 H44 O7,0.898(C H2 Cl2)'
_chemical_formula_sum 'C31 H46 Cl2 O7'
_chemical_formula_weight 601.6
_symmetry_cell_setting orthorhombic
_symmetry_space_group_name_Hall 'P 2ac 2ab'
_symmetry_space_group_name_H-M 'P 21 21 21'
_cell_angle_alpha 90
_cell_angle_beta 90
_cell_angle_gamma 90
_cell_formula_units_Z 4
_cell_length_a 9.797(4)
_cell_length_b 15.039(7)
_cell_length_c 20.135(8)
_cell_volume 2967(2)
_diffrn_radiation_type Cu
_diffrn_radiation_wavelength 1.54178
_exptl_absorpt_coefficient_mu 2.366
_exptl_crystal_density_diffrn 1.347
_exptl_crystal_F_000 1288
_cod_data_source_file hh0595.cif
_cod_data_source_block hh0595_structure_1_of_1
_cod_original_cell_volume 2966.5(8)
_cod_database_code 2001805

loop_
_atom_site_label
_atom_site_fract_x
_atom_site_fract_y
_atom_site_fract_z
_atom_site_U_iso_or_equiv
C(1) -.2502(6) .4192(3) .9750(3) .050(2)
C(2) -.3233(6) .3485(4) .9907(3) .058(2)
C(3) -.4719(7) .3451(5) 1.0030(4) .068(2)
O(1) -.5319(4) .4166(3) 1.0298(2) .0650(10)
O(2) -.5417(6) .2826(3) .9879(3) .099(2)
C(4) -.3127(6) .6158(4) 1.0691(3) .051(2)
O(3) -.2447(4) .6875(2) 1.0348(2) .0530(10)
C(5) -.3912(5) .5523(3) 1.0206(3) .044(2)
C(6) -.5114(6) .6024(4) .9886(3) .051(2)
C(7) -.4778(6) .6668(3) .9320(3) .047(2)
O(4) -.4519(5) .7535(3) .9596(2) .0550(10)
C(8) -.3555(5) .6402(4) .8905(3) .043(2)
C(9) -.3305(5) .5374(4) .8915(3) .042(2)
C(10) -.2908(6) .5149(3) .9660(3) .043(2)
C(11) -.2046(6) .5146(4) .8499(2) .045(2)
C(12) -.1976(6) .5591(4) .7808(3) .050(2)
C(13) -.2051(5) .6608(3) .7880(3) .043(2)
C(14) -.3493(5) .6829(4) .8190(3) .045(2)
C(15) -.3696(6) .7852(4) .8226(3) .055(2)
C(16) -.3515(7) .8300(4) .7561(3) .066(2)
C(17) -.2156(6) .8125(4) .7224(3) .057(2)
C(18) -.1800(6) .7109(4) .7194(3) .046(2)
O(5) -.2690(5) .6670(3) .6744(2) .072(2)
C(19) -.0356(6) .6999(4) .6908(3) .055(2)
C(20) .0703(7) .7650(4) .7137(3) .056(2)
C(21) .0402(7) .8392(4) .7450(3) .061(2)
C(22) -.1038(7) .8668(4) .7611(3) .060(2)
C(23) -.1994(7) .5717(4) 1.1088(3) .062(2)
C(24) -.4500(6) .4812(4) 1.0641(3) .054(2)
C(25) -.4498(6) .4793(4) .8673(3) .058(2)
C(26) -.4701(6) .6483(5) .7764(3) .064(2)
C(27) -.0868(5) .6870(3) .8344(2) .038(2)
C(28) -.2211(9) .8527(5) .6518(3) .080(3)
C(29) .2127(7) .7403(5) .7004(4) .078(3)
O(6) .0249(4) .6382(2) .8215(2) .0470(10)
O(7) -.0869(4) .7400(2) .8792(2) .0490(10)
C(31) .1425(6) .6556(5) .8628(3) .064(2)
Cl(1)a .566(2) .0951(13) .8920(10) .185(10)
Cl(1)b .6643(4) .0238(3) .8692(2) .118(2)
Cl(2) .6169(3) .0083(3) 1.00920(10) .1240(10)
C(32) .6387(11) .0856(7) .9475(6) .110(4)
H(1)a -.155 .408 .968 ?
H(2)a -.275 .293 .995 ?
H(4)a -.385 .636 1.098 ?
H(3) -.314(6) .726(4) 1.008(3) ?
H(6)a -.556 .636 1.023 ?
H(6)b -.573 .559 .971 ?
H(7)a -.555 .666 .903 ?
H(4) -.524(7) .770(4) .968(3) ?
H(8)a -.279 .667 .912 ?
H(10)a -.210 .549 .974 ?
H(11)a -.125 .533 .875 ?
H(11)b -.203 .451 .844 ?
H(12)a -.273 .539 .754 ?
H(12)b -.113 .543 .760 ?
H(15)a -.304 .809 .853 ?
H(15)b -.460 .797 .839 ?
H(16)a -.361 .893 .762 ?
H(16)b -.423 .809 .727 ?
H(5) -.275(6) .717(4) .634(3) ?
H(19)a -.042 .705 .643 ?
H(19)b -.004 .641 .702 ?
H(21)a .114 .878 .758 ?
H(22)a -.119 .859 .808 ?
H(22)b -.114 .929 .750 ?
H(23)a -.236 .523 1.133 ?
H(23)b -.161 .614 1.139 ?
H(23)c -.130 .551 1.079 ?
H(24)a -.506 .509 1.097 ?
H(24)b -.376 .451 1.085 ?
H(25)a -.530 .493 .893 ?
H(25)b -.427 .418 .873 ?
H(25)c -.467 .491 .821 ?
H(26)a -.464 .585 .772 ?
H(26)b -.467 .675 .733 ?
H(26)c -.555 .664 .798 ?
H(28)a -.198 .915 .654 ?
H(28)b -.311 .846 .634 ?
H(28)c -.157 .823 .624 ?
H(29)a .215 .685 .677 ?
H(29)b .261 .735 .742 ?
H(29)c .255 .785 .674 ?
H(31)a .216 .617 .850 ?
H(31)b .120 .644 .908 ?
H(31)c .170 .717 .858 ?
H(32)a .731 .078 .933 ?
H(32)b .630 .142 .970 ?

loop_
_geom_angle_atom_site_label_1
_geom_angle_atom_site_label_2
_geom_angle_atom_site_label_3
_geom_angle
C(12) C(13) C(27) 106.1(4)
C(18) C(13) C(27) 106.8(4)
C(8) C(14) C(15) 110.9(4)
C(8) C(14) C(26) 109.8(4)
C(15) C(14) C(26) 105.1(5)
C(15) C(16) C(17) 115.0(5)
C(16) C(17) C(22) 107.4(5)
C(16) C(17) C(28) 108.2(5)
C(22) C(17) C(28) 106.0(5)
C(13) C(18) O(5) 103.9(4)
C(13) C(18) C(19) 114.6(4)
O(5) C(18) C(19) 106.0(4)
C(19) C(20) C(21) 123.1(6)
C(21) C(20) C(29) 121.0(6)
C(17) C(22) C(21) 113.8(5)
C(13) C(27) O(6) 110.9(4)
O(6) C(27) O(7) 120.5(5)
Cl(1)b Cl(1)a C(32) 80.6(12)
Cl(1)a C(32) Cl(1)b 53.9(10)
C(2) C(1) C(10) 131.0(6)
C(2) C(3) O(1) 118.2(6)
O(1) C(3) O(2) 118.7(6)
O(3) C(4) C(5) 112.5(4)
C(5) C(4) C(23) 114.9(5)
C(4) C(5) C(10) 110.2(4)
C(4) C(5) C(24) 105.0(4)
C(10) C(5) C(24) 113.1(4)
C(6) C(7) O(4) 108.9(4)
O(4) C(7) C(8) 108.2(4)
C(7) C(8) C(14) 115.3(4)
C(8) C(9) C(10) 105.1(4)
C(10) C(9) C(11) 105.8(4)
C(10) C(9) C(25) 111.3(4)
C(1) C(10) C(5) 115.0(4)
C(5) C(10) C(9) 115.4(4)
C(11) C(12) C(13) 110.0(4)
C(12) C(13) C(18) 112.4(4)
Cl(1)b C(32) Cl(2) 107.1(5)
C(14) C(13) C(27) 112.3(4)
C(8) C(14) C(13) 108.0(4)
C(13) C(14) C(15) 110.0(4)
C(13) C(14) C(26) 113.2(4)
C(14) C(15) C(16) 112.7(5)
C(16) C(17) C(18) 112.4(5)
C(18) C(17) C(22) 111.7(5)
C(18) C(17) C(28) 110.7(5)
C(13) C(18) C(17) 113.2(4)
C(17) C(18) O(5) 109.9(5)
C(17) C(18) C(19) 108.9(5)
C(18) C(19) C(20) 116.8(5)
C(19) C(20) C(29) 115.9(5)
C(20) C(21) C(22) 123.1(6)
O(1) C(24) C(5) 114.6(5)
C(13) C(27) O(7) 128.5(5)
C(27) O(6) C(31) 116.1(4)
Cl(1)a Cl(1)b C(32) 45.4(9)
Cl(1)a C(32) Cl(2) 127.8(11)
C(1) C(2) C(3) 127.1(6)
C(2) C(3) O(2) 123.0(6)
C(3) O(1) C(24) 119.4(5)
O(3) C(4) C(23) 103.9(5)
C(4) C(5) C(6) 109.8(4)
C(6) C(5) C(10) 111.1(4)
C(6) C(5) C(24) 107.5(4)
C(5) C(6) C(7) 117.2(5)
C(6) C(7) C(8) 114.4(4)
C(7) C(8) C(9) 112.2(4)
C(9) C(8) C(14) 114.1(4)
C(8) C(9) C(11) 109.9(4)
C(8) C(9) C(25) 116.0(4)
C(11) C(9) C(25) 108.2(4)
C(1) C(10) C(9) 112.5(4)
C(9) C(11) C(12) 115.6(4)
C(12) C(13) C(14) 106.8(4)
C(14) C(13) C(18) 112.3(4)

loop_
_geom_bond_atom_site_label_1
_geom_bond_atom_site_label_2
_geom_bond_distance
C(1) C(2) 1.320(8)
C(2) C(3) 1.478(9)
C(3) O(2) 1.202(9)
C(4) O(3) 1.443(7)
C(4) C(23) 1.520(9)
C(5) C(10) 1.578(7)
C(6) C(7) 1.530(8)
C(7) C(8) 1.515(8)
C(8) C(14) 1.577(7)
C(9) C(11) 1.530(7)
C(11) C(12) 1.545(7)
C(13) C(14) 1.580(7)
C(13) C(27) 1.540(7)
C(14) C(26) 1.552(8)
C(16) C(17) 1.517(9)
C(17) C(22) 1.572(9)
C(18) O(5) 1.420(7)
C(19) C(20) 1.500(9)
C(20) C(29) 1.468(9)
C(27) O(6) 1.342(6)
O(6) C(31) 1.444(7)
Cl(1)a C(32) 1.33(2)
Cl(2) C(32) 1.710(10)
C(1) C(10) 1.503(7)
C(3) O(1) 1.338(8)
O(1) C(24) 1.437(7)
C(4) C(5) 1.568(8)
C(5) C(6) 1.539(8)
C(5) C(24) 1.498(8)
C(7) O(4) 1.440(6)
C(8) C(9) 1.565(8)
C(9) C(10) 1.587(7)
C(9) C(25) 1.538(8)
C(12) C(13) 1.538(7)
C(13) C(18) 1.593(7)
C(14) C(15) 1.553(8)
C(15) C(16) 1.509(8)
C(17) C(18) 1.568(9)
C(17) C(28) 1.546(9)
C(18) C(19) 1.537(8)
C(20) C(21) 1.315(9)
C(21) C(22) 1.506(9)
C(27) O(7) 1.203(6)
Cl(1)b C(32) 1.850(10)
Cl(1)a Cl(1)b 1.51(2)
